data_4027051
loop_
_publ_author_name
'Xiaofang Li'
'Bin Liu'
'Xianyong Yu'
'Pinggui Yi'
'Rongqiong Yi'
'Piotr J. Chmielewski'

_publ_section_title
;
 1,3-Dipolar Cycloaddition of 2,6-Dichlorobenzonitrile Oxide to
 2-Methyl-N-confused Porphyrin. Regio- and Stereoselective Synthesis and
 Structural Characterization of 2-Aza-21-carbabacteriochlorin and
 Resolution of 2-Aza-21-carbachlorin Enantiomers
;
_journal_name_full 'Journal of Organic Chemistry'
_journal_page_first 2431
_journal_page_last 2440
_journal_paper_doi 10.1021/jo3000817
_journal_volume 77
_journal_year 2012
_chemical_formula_moiety 'C52 H35 Cl2 N5 Ni0.05 O'
_chemical_formula_sum 'C52 H35 Cl2 N5 Ni0.05 O'
_chemical_formula_weight 819.69
_chemical_name_systematic
; 
 ? 
;
_space_group_IT_number 2
_symmetry_cell_setting triclinic
_symmetry_space_group_name_Hall '-P 1'
_symmetry_space_group_name_H-M 'P -1'
_atom_sites_solution_hydrogens geom
_atom_sites_solution_primary direct
_atom_sites_solution_secondary difmap
_audit_creation_method SHELXL-97
_cell_angle_alpha 72.112(7)
_cell_angle_beta 68.340(7)
_cell_angle_gamma 75.152(6)
_cell_formula_units_Z 2
_cell_length_a 12.1600(8)
_cell_length_b 13.2309(9)
_cell_length_c 13.6965(10)
_cell_measurement_reflns_used 2683
_cell_measurement_temperature 100(2)
_cell_measurement_theta_max 38.5426
_cell_measurement_theta_min 2.5787
_cell_volume 1923.4(3)
_computing_cell_refinement
;
CrysAlis RED, Oxford Diffraction Ltd.,
Version 1.171.33.48 (release 15-09-2009 CrysAlis171 .NET)
(compiled Sep 15 2009,11:49:04)
;
_computing_data_collection
;
CrysAlis CCD, Oxford Diffraction Ltd.,
Version 1.171.33.48 (release 15-09-2009 CrysAlis171 .NET)
(compiled Sep 15 2009,11:49:04)
;
_computing_data_reduction
;
CrysAlis RED, Oxford Diffraction Ltd.,
Version 1.171.33.48 (release 15-09-2009 CrysAlis171 .NET)
(compiled Sep 15 2009,11:49:04)
;
_computing_structure_refinement 'SHELXL-97 (Sheldrick, 1997)'
_computing_structure_solution 'SHELXS-97 (Sheldrick, 1990)'
_diffrn_ambient_temperature 100(2)
_diffrn_measured_fraction_theta_full 0.965
_diffrn_measured_fraction_theta_max 0.965
_diffrn_measurement_device_type 'Xcalibur with Onyx CCD'
_diffrn_measurement_method '\w and \p scans'
_diffrn_radiation_monochromator graphite
_diffrn_radiation_source 'fine-focus sealed tube'
_diffrn_radiation_type MoK\a
_diffrn_radiation_wavelength 0.71073
_diffrn_reflns_av_R_equivalents 0.0614
_diffrn_reflns_av_sigmaI/netI 0.1666
_diffrn_reflns_limit_h_max 14
_diffrn_reflns_limit_h_min -14
_diffrn_reflns_limit_k_max 15
_diffrn_reflns_limit_k_min -11
_diffrn_reflns_limit_l_max 16
_diffrn_reflns_limit_l_min -16
_diffrn_reflns_number 14414
_diffrn_reflns_theta_full 25.00
_diffrn_reflns_theta_max 25.00
_diffrn_reflns_theta_min 2.58
_exptl_absorpt_coefficient_mu 0.243
_exptl_absorpt_correction_type none
_exptl_crystal_colour 'dark green'
_exptl_crystal_density_diffrn 1.415
_exptl_crystal_description block
_exptl_crystal_F_000 850.8
_exptl_crystal_size_max 0.3
_exptl_crystal_size_mid 0.2
_exptl_crystal_size_min 0.15
_refine_diff_density_max 0.715
_refine_diff_density_min -0.333
_refine_diff_density_rms 0.064
_refine_ls_extinction_method none
_refine_ls_goodness_of_fit_ref 0.824
_refine_ls_hydrogen_treatment constr
_refine_ls_matrix_type full
_refine_ls_number_parameters 542
_refine_ls_number_reflns 6532
_refine_ls_number_restraints 0
_refine_ls_restrained_S_all 0.824
_refine_ls_R_factor_all 0.1656
_refine_ls_R_factor_gt 0.0649
_refine_ls_shift/su_max 0.000
_refine_ls_shift/su_mean 0.000
_refine_ls_structure_factor_coef Fsqd
_refine_ls_weighting_details 'calc w=1/[\s^2^(Fo^2^)+(0.0700P)^2^+0.0000P] where P=(Fo^2^+2Fc^2^)/3'
_refine_ls_weighting_scheme calc
_refine_ls_wR_factor_gt 0.1414
_refine_ls_wR_factor_ref 0.1587
_reflns_number_gt 2526
_reflns_number_total 6532
_reflns_threshold_expression >2sigma(I)
_cod_data_source_file jo3000817_si_001.cif
_cod_data_source_block chin6261
_cod_original_cell_volume 1923.4(2)
_cod_database_code 4027051

loop_
_symmetry_equiv_pos_as_xyz
'x, y, z'
'-x, -y, -z'

loop_
_atom_site_label
_atom_site_type_symbol
_atom_site_fract_x
_atom_site_fract_y
_atom_site_fract_z
_atom_site_U_iso_or_equiv
_atom_site_adp_type
_atom_site_occupancy
_atom_site_symmetry_multiplicity
_atom_site_calc_flag
_atom_site_refinement_flags
_atom_site_disorder_assembly
_atom_site_disorder_group
C1 C 0.8743(4) -0.0739(4) 0.0338(4) 0.0500(13) Uani 1 1 d . A .
N2 N 0.8112(4) -0.0758(3) 0.1431(3) 0.0510(11) Uani 1 1 d . . .
C3 C 0.7394(4) 0.0184(4) 0.1497(4) 0.0484(13) Uani 1 1 d . . .
H3A H 0.6902 0.0367 0.2143 0.058 Uiso 1 1 calc R . .
C4 C 0.7474(4) 0.0861(4) 0.0476(3) 0.0461(12) Uani 1 1 d . A .
C5 C 0.6706(4) 0.1873(3) 0.0246(3) 0.0426(12) Uani 1 1 d . . .
C6 C 0.6710(4) 0.2439(3) -0.0751(4) 0.0453(12) Uani 1 1 d . A .
C7 C 0.5820(4) 0.3444(3) -0.1016(3) 0.0461(12) Uani 1 1 d . . .
H7A H 0.5705 0.3970 -0.0602 0.055 Uiso 1 1 calc R . .
C8 C 0.6347(4) 0.3875(4) -0.2228(3) 0.0435(12) Uani 1 1 d . . .
H8A H 0.6604 0.4571 -0.2402 0.052 Uiso 1 1 calc R . .
C9 C 0.7386(4) 0.3007(3) -0.2561(3) 0.0384(11) Uani 1 1 d . A .
C10 C 0.8132(4) 0.3110(3) -0.3637(3) 0.0409(12) Uani 1 1 d . . .
C11 C 0.9164(4) 0.2385(4) -0.4019(3) 0.0422(12) Uani 1 1 d . A .
C12 C 0.9978(4) 0.2546(4) -0.5100(3) 0.0498(13) Uani 1 1 d . . .
H12A H 0.9906 0.3142 -0.5662 0.060 Uiso 1 1 calc R . .
C13 C 1.0858(4) 0.1697(4) -0.5170(3) 0.0458(12) Uani 1 1 d . . .
H13A H 1.1514 0.1618 -0.5781 0.055 Uiso 1 1 calc R . .
C14 C 1.0624(4) 0.0934(4) -0.4151(3) 0.0412(12) Uani 1 1 d . A .
C15 C 1.1278(4) -0.0080(4) -0.3912(3) 0.0430(12) Uani 1 1 d . . .
C16 C 1.0995(4) -0.0821(4) -0.2884(3) 0.0441(12) Uani 1 1 d . A .
C17 C 1.1466(4) -0.1964(4) -0.2684(4) 0.0571(14) Uani 1 1 d . . .
H17A H 1.2012 -0.2338 -0.3187 0.069 Uiso 1 1 calc R . .
C18 C 1.0957(4) -0.2371(4) -0.1629(4) 0.0578(14) Uani 1 1 d . . .
H18A H 1.1080 -0.3087 -0.1260 0.069 Uiso 1 1 calc R . .
C19 C 1.0187(4) -0.1502(4) -0.1172(4) 0.0453(12) Uani 1 1 d . A .
C20 C 0.9526(4) -0.1601(4) -0.0083(4) 0.0528(13) Uani 1 1 d . . .
C21 C 0.8356(5) 0.0302(4) -0.0238(4) 0.0695(17) Uani 1 1 d . . .
H21A H 0.8651 0.0568 -0.0982 0.083 Uiso 1 1 calc R A .
N22 N 0.7514(3) 0.2192(3) -0.1717(3) 0.0437(10) Uani 1 1 d . . .
N23 N 0.9604(3) 0.1408(3) -0.3475(3) 0.0405(9) Uani 1 1 d . . .
H23A H 0.9288 0.1126 -0.2801 0.049 Uiso 1 1 calc R A .
N24 N 1.0208(3) -0.0561(3) -0.1973(3) 0.0452(10) Uani 1 1 d . . .
C25 C 0.8219(5) -0.1576(4) 0.2380(4) 0.0681(16) Uani 1 1 d . . .
H25A H 0.7654 -0.1354 0.3012 0.102 Uiso 1 1 calc R . .
H25B H 0.9018 -0.1683 0.2412 0.102 Uiso 1 1 calc R . .
H25C H 0.8058 -0.2237 0.2349 0.102 Uiso 1 1 calc R . .
O1 O 0.5397(3) 0.3948(2) -0.2676(2) 0.0556(9) Uani 1 1 d . . .
N69 N 0.4460(4) 0.3472(3) -0.1871(3) 0.0625(12) Uani 1 1 d . . .
C70 C 0.4655(5) 0.3197(4) -0.0960(4) 0.0535(14) Uani 1 1 d . . .
C71 C 0.3796(4) 0.2637(5) 0.0015(4) 0.0527(14) Uani 1 1 d . . .
C72 C 0.3660(5) 0.1599(5) 0.0134(4) 0.0599(15) Uani 1 1 d . . .
C73 C 0.2867(5) 0.1062(5) 0.1051(4) 0.0728(17) Uani 1 1 d . . .
H73A H 0.2810 0.0350 0.1138 0.087 Uiso 1 1 calc R . .
C74 C 0.2162(5) 0.1625(5) 0.1834(4) 0.0686(16) Uani 1 1 d . . .
H74A H 0.1611 0.1282 0.2447 0.082 Uiso 1 1 calc R . .
C75 C 0.2242(5) 0.2628(5) 0.1746(4) 0.0621(15) Uani 1 1 d . . .
H75A H 0.1745 0.2985 0.2281 0.074 Uiso 1 1 calc R . .
C76 C 0.3071(5) 0.3143(4) 0.0849(4) 0.0575(14) Uani 1 1 d . . .
Cl1 Cl 0.32008(13) 0.44383(11) 0.07337(11) 0.0776(5) Uani 1 1 d . . .
Cl2 Cl 0.44895(14) 0.09501(12) -0.08892(11) 0.0823(5) Uani 1 1 d . . .
C51 C 0.5927(4) 0.2307(4) 0.1223(4) 0.0526(14) Uani 1 1 d . . .
C52 C 0.5041(4) 0.1770(4) 0.2037(4) 0.0572(14) Uani 1 1 d . . .
H52A H 0.4880 0.1153 0.1961 0.069 Uiso 1 1 calc R . .
C53 C 0.4390(5) 0.2149(6) 0.2968(4) 0.082(2) Uani 1 1 d . . .
H53A H 0.3787 0.1796 0.3507 0.098 Uiso 1 1 calc R . .
C54 C 0.4653(7) 0.3048(6) 0.3074(5) 0.094(3) Uani 1 1 d . . .
H54A H 0.4228 0.3300 0.3696 0.113 Uiso 1 1 calc R . .
C55 C 0.5515(6) 0.3573(5) 0.2294(5) 0.0791(19) Uani 1 1 d . . .
H55A H 0.5676 0.4187 0.2377 0.095 Uiso 1 1 calc R . .
C56 C 0.6158(5) 0.3200(4) 0.1377(4) 0.0610(15) Uani 1 1 d . . .
H56A H 0.6761 0.3561 0.0849 0.073 Uiso 1 1 calc R . .
C101 C 0.7796(4) 0.4070(4) -0.4455(3) 0.0457(13) Uani 1 1 d . . .
C102 C 0.7014(4) 0.4027(4) -0.4974(4) 0.0568(14) Uani 1 1 d . . .
H10A H 0.6733 0.3390 -0.4837 0.068 Uiso 1 1 calc R . .
C103 C 0.6663(5) 0.4928(5) -0.5685(4) 0.0703(17) Uani 1 1 d . . .
H10B H 0.6153 0.4892 -0.6035 0.084 Uiso 1 1 calc R . .
C104 C 0.7048(5) 0.5872(5) -0.5886(4) 0.0693(17) Uani 1 1 d . . .
H10C H 0.6778 0.6480 -0.6351 0.083 Uiso 1 1 calc R . .
C105 C 0.7837(5) 0.5936(4) -0.5405(4) 0.0647(16) Uani 1 1 d . . .
H10D H 0.8116 0.6577 -0.5558 0.078 Uiso 1 1 calc R . .
C106 C 0.8213(4) 0.5020(4) -0.4680(4) 0.0527(13) Uani 1 1 d . . .
H10E H 0.8745 0.5054 -0.4352 0.063 Uiso 1 1 calc R . .
C151 C 1.2352(4) -0.0453(3) -0.4782(3) 0.0431(12) Uani 1 1 d . . .
C152 C 1.2267(4) -0.0571(3) -0.5704(4) 0.0463(13) Uani 1 1 d . . .
H15A H 1.1526 -0.0384 -0.5820 0.056 Uiso 1 1 calc R . .
C153 C 1.3265(5) -0.0966(4) -0.6473(4) 0.0506(13) Uani 1 1 d . . .
H15B H 1.3186 -0.1046 -0.7095 0.061 Uiso 1 1 calc R . .
C154 C 1.4348(5) -0.1234(3) -0.6323(4) 0.0525(14) Uani 1 1 d . . .
H15C H 1.5018 -0.1487 -0.6846 0.063 Uiso 1 1 calc R . .
C155 C 1.4458(5) -0.1136(4) -0.5420(4) 0.0708(16) Uani 1 1 d . . .
H15D H 1.5203 -0.1339 -0.5312 0.085 Uiso 1 1 calc R . .
C156 C 1.3473(4) -0.0735(4) -0.4644(4) 0.0668(16) Uani 1 1 d . . .
H15E H 1.3567 -0.0656 -0.4029 0.080 Uiso 1 1 calc R . .
C201 C 0.9613(4) -0.2712(4) 0.0641(4) 0.0521(14) Uani 1 1 d . . .
C202 C 1.0460(5) -0.3077(5) 0.1157(5) 0.0752(18) Uani 1 1 d . . .
H20A H 1.1011 -0.2647 0.1047 0.090 Uiso 1 1 calc R . .
C203 C 1.0490(5) -0.4105(5) 0.1852(4) 0.0770(18) Uani 1 1 d . . .
H20B H 1.1036 -0.4340 0.2236 0.092 Uiso 1 1 calc R . .
C204 C 0.9720(6) -0.4769(4) 0.1974(4) 0.0717(17) Uani 1 1 d . . .
H20C H 0.9762 -0.5458 0.2420 0.086 Uiso 1 1 calc R . .
C205 C 0.8897(5) -0.4409(4) 0.1438(4) 0.0715(17) Uani 1 1 d . . .
H20D H 0.8372 -0.4849 0.1509 0.086 Uiso 1 1 calc R . .
C206 C 0.8856(5) -0.3365(4) 0.0779(4) 0.0631(15) Uani 1 1 d . . .
H20E H 0.8283 -0.3113 0.0423 0.076 Uiso 1 1 calc R . .
Ni1 Ni 0.8903(5) 0.0892(4) -0.1838(4) 0.054(3) Uiso 0.05 1 d PR A -1

loop_
_atom_site_aniso_label
_atom_site_aniso_U_11
_atom_site_aniso_U_22
_atom_site_aniso_U_33
_atom_site_aniso_U_23
_atom_site_aniso_U_13
_atom_site_aniso_U_12
C1 0.046(3) 0.058(3) 0.034(3) -0.011(2) -0.002(3) -0.003(3)
N2 0.056(3) 0.052(3) 0.040(2) -0.010(2) -0.021(2) 0.006(2)
C3 0.051(3) 0.051(3) 0.038(3) -0.012(2) -0.015(2) 0.004(3)
C4 0.044(3) 0.049(3) 0.034(3) -0.012(2) -0.005(2) 0.003(3)
C5 0.043(3) 0.041(3) 0.034(3) -0.011(2) -0.006(2) 0.004(2)
C6 0.040(3) 0.043(3) 0.041(3) -0.013(2) -0.009(2) 0.011(2)
C7 0.045(3) 0.048(3) 0.038(3) -0.011(2) -0.011(2) 0.003(2)
C8 0.044(3) 0.053(3) 0.028(2) -0.013(2) -0.010(2) 0.002(2)
C9 0.038(3) 0.039(3) 0.035(3) -0.011(2) -0.011(2) 0.000(2)
C10 0.042(3) 0.042(3) 0.029(3) -0.006(2) -0.007(2) 0.000(2)
C11 0.040(3) 0.054(3) 0.030(3) -0.014(2) -0.009(2) -0.003(3)
C12 0.046(3) 0.058(3) 0.032(3) -0.010(2) -0.005(2) 0.002(3)
C13 0.042(3) 0.059(3) 0.023(2) -0.013(2) 0.003(2) -0.002(3)
C14 0.036(3) 0.050(3) 0.037(3) -0.018(2) -0.011(2) 0.003(2)
C15 0.036(3) 0.055(3) 0.035(3) -0.020(2) -0.007(2) 0.003(3)
C16 0.040(3) 0.058(3) 0.031(3) -0.013(2) -0.010(2) -0.001(3)
C17 0.057(4) 0.059(4) 0.042(3) -0.012(3) -0.016(3) 0.015(3)
C18 0.058(4) 0.047(3) 0.052(3) -0.010(3) -0.016(3) 0.016(3)
C19 0.037(3) 0.047(3) 0.040(3) -0.013(2) -0.005(2) 0.004(2)
C20 0.040(3) 0.061(3) 0.048(3) -0.007(3) -0.013(3) -0.001(3)
C21 0.077(4) 0.058(3) 0.036(3) 0.000(3) -0.007(3) 0.020(3)
N22 0.046(3) 0.045(2) 0.030(2) -0.0123(18) -0.0058(19) 0.0052(19)
N23 0.037(2) 0.048(2) 0.026(2) -0.0118(18) -0.0041(18) 0.0060(19)
N24 0.045(3) 0.052(3) 0.031(2) -0.011(2) -0.007(2) -0.001(2)
C25 0.081(4) 0.068(4) 0.045(3) -0.010(3) -0.022(3) 0.006(3)
O1 0.046(2) 0.077(2) 0.0292(17) -0.0093(16) -0.0055(17) 0.0026(18)
N69 0.049(3) 0.086(3) 0.036(2) -0.011(2) -0.008(2) 0.007(2)
C70 0.057(4) 0.061(3) 0.032(3) -0.011(2) -0.016(3) 0.013(3)
C71 0.045(3) 0.075(4) 0.031(3) -0.017(3) -0.010(2) 0.004(3)
C72 0.067(4) 0.073(4) 0.046(3) -0.017(3) -0.021(3) -0.013(3)
C73 0.075(4) 0.094(5) 0.048(3) -0.016(3) -0.017(3) -0.014(4)
C74 0.063(4) 0.096(5) 0.038(3) -0.008(3) -0.014(3) -0.009(4)
C75 0.052(4) 0.081(4) 0.038(3) -0.015(3) -0.006(3) 0.003(3)
C76 0.057(4) 0.061(4) 0.050(3) -0.008(3) -0.022(3) 0.000(3)
Cl1 0.0712(11) 0.0823(11) 0.0575(9) -0.0239(8) -0.0066(8) 0.0128(8)
Cl2 0.0976(13) 0.0942(11) 0.0538(9) -0.0294(8) -0.0080(8) -0.0225(9)
C51 0.055(4) 0.059(4) 0.029(3) -0.012(3) -0.012(3) 0.016(3)
C52 0.045(3) 0.080(4) 0.035(3) -0.014(3) -0.011(3) 0.008(3)
C53 0.047(4) 0.134(6) 0.038(4) -0.003(4) -0.017(3) 0.013(4)
C54 0.089(6) 0.118(6) 0.045(4) -0.035(5) -0.025(4) 0.059(5)
C55 0.109(5) 0.069(4) 0.059(4) -0.043(3) -0.045(4) 0.048(4)
C56 0.071(4) 0.059(4) 0.051(3) -0.017(3) -0.029(3) 0.012(3)
C101 0.042(3) 0.050(3) 0.029(3) -0.013(2) 0.003(2) 0.003(3)
C102 0.055(4) 0.066(4) 0.040(3) -0.006(3) -0.015(3) -0.002(3)
C103 0.054(4) 0.103(5) 0.034(3) 0.005(3) -0.012(3) -0.007(4)
C104 0.074(4) 0.063(4) 0.040(3) 0.006(3) -0.010(3) 0.007(3)
C105 0.085(5) 0.047(3) 0.039(3) -0.004(3) -0.003(3) -0.003(3)
C106 0.053(3) 0.058(3) 0.036(3) -0.010(3) -0.008(2) -0.001(3)
C151 0.040(3) 0.051(3) 0.030(3) -0.011(2) -0.006(2) 0.001(2)
C152 0.042(3) 0.053(3) 0.044(3) -0.016(2) -0.011(3) -0.005(3)
C153 0.057(4) 0.058(3) 0.034(3) -0.021(2) -0.005(3) -0.006(3)
C154 0.048(3) 0.059(3) 0.034(3) -0.012(2) -0.005(3) 0.009(3)
C155 0.045(4) 0.107(5) 0.045(3) -0.022(3) -0.014(3) 0.018(3)
C156 0.042(3) 0.115(5) 0.040(3) -0.037(3) -0.015(3) 0.018(3)
C201 0.038(3) 0.060(4) 0.047(3) -0.009(3) -0.010(3) 0.004(3)
C202 0.045(4) 0.080(4) 0.080(4) -0.001(3) -0.020(3) 0.002(3)
C203 0.054(4) 0.087(5) 0.068(4) 0.002(3) -0.025(3) 0.009(4)
C204 0.071(4) 0.054(4) 0.062(4) -0.007(3) -0.015(3) 0.021(3)
C205 0.091(5) 0.050(4) 0.081(4) -0.001(3) -0.046(4) -0.013(3)
C206 0.077(4) 0.054(4) 0.064(4) -0.001(3) -0.043(3) -0.006(3)

loop_
_atom_type_symbol
_atom_type_description
_atom_type_scat_dispersion_real
_atom_type_scat_dispersion_imag
_atom_type_scat_source
C C 0.0033 0.0016 'International Tables Vol C Tables 4.2.6.8 and 6.1.1.4'
H H 0.0000 0.0000 'International Tables Vol C Tables 4.2.6.8 and 6.1.1.4'
N N 0.0061 0.0033 'International Tables Vol C Tables 4.2.6.8 and 6.1.1.4'
O O 0.0106 0.0060 'International Tables Vol C Tables 4.2.6.8 and 6.1.1.4'
Cl Cl 0.1484 0.1585 'International Tables Vol C Tables 4.2.6.8 and 6.1.1.4'
Ni Ni 0.3393 1.1124 'International Tables Vol C Tables 4.2.6.8 and 6.1.1.4'

loop_
_geom_angle_atom_site_label_1
_geom_angle_atom_site_label_2
_geom_angle_atom_site_label_3
_geom_angle
N2 C1 C20 126.6(4)
N2 C1 C21 105.1(4)
C20 C1 C21 128.2(4)
C3 N2 C1 108.7(4)
C3 N2 C25 121.7(4)
C1 N2 C25 129.5(4)
N2 C3 C4 111.4(4)
N2 C3 H3A 124.3
C4 C3 H3A 124.3
C21 C4 C3 104.9(4)
C21 C4 C5 129.0(4)
C3 C4 C5 125.8(4)
C6 C5 C4 124.2(4)
C6 C5 C51 120.9(4)
C4 C5 C51 114.8(4)
C5 C6 N22 125.6(4)
C5 C6 C7 125.4(4)
N22 C6 C7 109.0(4)
C70 C7 C8 100.5(4)
C70 C7 C6 113.3(4)
C8 C7 C6 104.1(4)
C70 C7 H7A 112.7
C8 C7 H7A 112.7
C6 C7 H7A 112.7
O1 C8 C9 111.4(4)
O1 C8 C7 105.3(4)
C9 C8 C7 103.4(3)
O1 C8 H8A 112.1
C9 C8 H8A 112.1
C7 C8 H8A 112.1
N22 C9 C10 126.3(4)
N22 C9 C8 112.3(4)
C10 C9 C8 121.3(4)
C9 C10 C11 125.8(4)
C9 C10 C101 117.2(4)
C11 C10 C101 116.9(4)
N23 C11 C10 129.0(4)
N23 C11 C12 105.7(4)
C10 C11 C12 125.3(4)
C13 C12 C11 108.9(4)
C13 C12 H12A 125.5
C11 C12 H12A 125.5
C12 C13 C14 108.6(4)
C12 C13 H13A 125.7
C14 C13 H13A 125.7
N23 C14 C15 127.7(4)
N23 C14 C13 105.7(4)
C15 C14 C13 126.5(4)
C14 C15 C16 124.4(4)
C14 C15 C151 119.1(4)
C16 C15 C151 116.4(4)
N24 C16 C15 124.2(4)
N24 C16 C17 110.7(4)
C15 C16 C17 125.1(4)
C18 C17 C16 106.2(4)
C18 C17 H17A 126.9
C16 C17 H17A 126.9
C17 C18 C19 107.5(4)
C17 C18 H18A 126.3
C19 C18 H18A 126.3
N24 C19 C20 125.7(4)
N24 C19 C18 109.7(4)
C20 C19 C18 124.5(4)
C19 C20 C1 123.3(4)
C19 C20 C201 116.7(5)
C1 C20 C201 119.9(4)
C4 C21 C1 109.7(4)
C4 C21 Ni1 123.4(4)
C1 C21 Ni1 126.9(4)
C4 C21 H21A 125.2
C1 C21 H21A 125.2
Ni1 C21 H21A 2.9
C9 N22 C6 110.0(4)
C9 N22 Ni1 123.6(3)
C6 N22 Ni1 125.6(3)
C11 N23 C14 110.9(3)
C11 N23 Ni1 121.3(3)
C14 N23 Ni1 127.3(3)
C11 N23 H23A 124.5
C14 N23 H23A 124.5
Ni1 N23 H23A 7.0
C16 N24 C19 105.8(4)
C16 N24 Ni1 127.3(3)
C19 N24 Ni1 125.2(3)
N2 C25 H25A 109.5
N2 C25 H25B 109.5
H25A C25 H25B 109.5
N2 C25 H25C 109.5
H25A C25 H25C 109.5
H25B C25 H25C 109.5
N69 O1 C8 109.4(3)
C70 N69 O1 110.1(4)
N69 C70 C71 119.9(5)
N69 C70 C7 114.1(4)
C71 C70 C7 125.9(4)
C72 C71 C76 117.1(5)
C72 C71 C70 121.5(5)
C76 C71 C70 121.4(5)
C71 C72 C73 122.0(5)
C71 C72 Cl2 119.2(4)
C73 C72 Cl2 118.8(5)
C72 C73 C74 117.6(5)
C72 C73 H73A 121.2
C74 C73 H73A 121.2
C75 C74 C73 122.6(5)
C75 C74 H74A 118.7
C73 C74 H74A 118.7
C74 C75 C76 119.4(5)
C74 C75 H75A 120.3
C76 C75 H75A 120.3
C75 C76 C71 121.3(5)
C75 C76 Cl1 119.9(5)
C71 C76 Cl1 118.8(4)
C56 C51 C52 117.9(5)
C56 C51 C5 120.1(5)
C52 C51 C5 121.7(5)
C51 C52 C53 120.6(5)
C51 C52 H52A 119.7
C53 C52 H52A 119.7
C54 C53 C52 118.9(6)
C54 C53 H53A 120.5
C52 C53 H53A 120.5
C55 C54 C53 121.2(6)
C55 C54 H54A 119.4
C53 C54 H54A 119.4
C54 C55 C56 120.0(6)
C54 C55 H55A 120.0
C56 C55 H55A 120.0
C51 C56 C55 121.4(5)
C51 C56 H56A 119.3
C55 C56 H56A 119.3
C106 C101 C102 119.2(4)
C106 C101 C10 120.7(5)
C102 C101 C10 120.1(5)
C103 C102 C101 119.8(5)
C103 C102 H10A 120.1
C101 C102 H10A 120.1
C104 C103 C102 121.1(5)
C104 C103 H10B 119.5
C102 C103 H10B 119.5
C103 C104 C105 120.5(5)
C103 C104 H10C 119.7
C105 C104 H10C 119.7
C104 C105 C106 119.2(5)
C104 C105 H10D 120.4
C106 C105 H10D 120.4
C101 C106 C105 120.2(5)
C101 C106 H10E 119.9
C105 C106 H10E 119.9
C152 C151 C156 117.6(4)
C152 C151 C15 122.3(4)
C156 C151 C15 120.1(4)
C151 C152 C153 121.2(5)
C151 C152 H15A 119.4
C153 C152 H15A 119.4
C154 C153 C152 120.2(5)
C154 C153 H15B 119.9
C152 C153 H15B 119.9
C155 C154 C153 119.9(5)
C155 C154 H15C 120.0
C153 C154 H15C 120.0
C154 C155 C156 120.8(5)
C154 C155 H15D 119.6
C156 C155 H15D 119.6
C151 C156 C155 120.3(5)
C151 C156 H15E 119.9
C155 C156 H15E 119.9
C206 C201 C202 119.2(5)
C206 C201 C20 119.9(4)
C202 C201 C20 120.9(5)
C201 C202 C203 119.4(5)
C201 C202 H20A 120.3
C203 C202 H20A 120.3
C204 C203 C202 120.7(5)
C204 C203 H20B 119.6
C202 C203 H20B 119.6
C205 C204 C203 119.5(5)
C205 C204 H20C 120.2
C203 C204 H20C 120.2
C204 C205 C206 118.7(5)
C204 C205 H20D 120.7
C206 C205 H20D 120.7
C201 C206 C205 122.4(5)
C201 C206 H20E 118.8
C205 C206 H20E 118.8
C21 Ni1 N23 174.9(3)
C21 Ni1 N22 91.4(3)
N23 Ni1 N22 93.5(2)
C21 Ni1 N24 88.3(2)
N23 Ni1 N24 87.1(2)
N22 Ni1 N24 173.5(3)

loop_
_geom_bond_atom_site_label_1
_geom_bond_atom_site_label_2
_geom_bond_distance
C1 N2 1.403(5)
C1 C20 1.408(6)
C1 C21 1.419(6)
N2 C3 1.334(5)
N2 C25 1.437(5)
C3 C4 1.394(5)
C3 H3A 0.9300
C4 C21 1.385(6)
C4 C5 1.442(6)
C5 C6 1.340(6)
C5 C51 1.508(6)
C6 N22 1.400(5)
C6 C7 1.526(6)
C7 C70 1.503(6)
C7 C8 1.520(5)
C7 H7A 0.9800
C8 O1 1.467(5)
C8 C9 1.509(6)
C8 H8A 0.9800
C9 N22 1.344(5)
C9 C10 1.403(6)
C10 C11 1.405(6)
C10 C101 1.495(6)
C11 N23 1.364(5)
C11 C12 1.432(6)
C12 C13 1.338(6)
C12 H12A 0.9300
C13 C14 1.427(5)
C13 H13A 0.9300
C14 N23 1.378(5)
C14 C15 1.384(6)
C15 C16 1.425(6)
C15 C151 1.501(6)
C16 N24 1.344(5)
C16 C17 1.451(6)
C17 C18 1.340(6)
C17 H17A 0.9300
C18 C19 1.431(6)
C18 H18A 0.9300
C19 N24 1.382(5)
C19 C20 1.391(6)
C20 C201 1.503(6)
C21 Ni1 1.998(7)
C21 H21A 0.9300
N22 Ni1 2.077(6)
N23 Ni1 2.041(6)
N23 H23A 0.8600
N24 Ni1 2.164(6)
C25 H25A 0.9600
C25 H25B 0.9600
C25 H25C 0.9600
O1 N69 1.387(4)
N69 C70 1.280(5)
C70 C71 1.477(6)
C71 C72 1.377(6)
C71 C76 1.399(6)
C72 C73 1.387(6)
C72 Cl2 1.724(5)
C73 C74 1.388(7)
C73 H73A 0.9300
C74 C75 1.321(7)
C74 H74A 0.9300
C75 C76 1.384(6)
C75 H75A 0.9300
C76 Cl1 1.714(5)
C51 C56 1.373(6)
C51 C52 1.388(6)
C52 C53 1.395(7)
C52 H52A 0.9300
C53 C54 1.369(8)
C53 H53A 0.9300
C54 C55 1.347(8)
C54 H54A 0.9300
C55 C56 1.375(7)
C55 H55A 0.9300
C56 H56A 0.9300
C101 C106 1.379(6)
C101 C102 1.403(6)
C102 C103 1.373(6)
C102 H10A 0.9300
C103 C104 1.360(7)
C103 H10B 0.9300
C104 C105 1.379(7)
C104 H10C 0.9300
C105 C106 1.405(6)
C105 H10D 0.9300
C106 H10E 0.9300
C151 C152 1.363(6)
C151 C156 1.385(6)
C152 C153 1.388(6)
C152 H15A 0.9300
C153 C154 1.349(6)
C153 H15B 0.9300
C154 C155 1.339(6)
C154 H15C 0.9300
C155 C156 1.388(6)
C155 H15D 0.9300
C156 H15E 0.9300
C201 C206 1.344(6)
C201 C202 1.366(7)
C202 C203 1.401(7)
C202 H20A 0.9300
C203 C204 1.375(7)
C203 H20B 0.9300
C204 C205 1.361(7)
C204 H20C 0.9300
C205 C206 1.399(6)
C205 H20D 0.9300
C206 H20E 0.9300
